data_1537469
loop_
_publ_author_name
'Johansson, G.'

_publ_section_title
;
 On the crystal structure of the basic aluminum sulfate (Al2 O3)13 (S O3)6
 (H2 O)79
;
_journal_name_full 'Arkiv foer Kemi'
_journal_page_first 321
_journal_page_last 342
_journal_volume 20
_journal_year 1963
_chemical_formula_sum 'Al13 H79 O68 S3'
_chemical_name_systematic '(Al13 (OH)24 O4 (H2O)12) (S O4)3 (H2 O)16'
_space_group_IT_number 7
_symmetry_space_group_name_Hall 'P -2yac'
_symmetry_space_group_name_H-M 'P 1 n 1'
_cell_angle_alpha 90
_cell_angle_beta 102.3
_cell_angle_gamma 90
_cell_formula_units_Z 2
_cell_length_a 14.18
_cell_length_b 11.5
_cell_length_c 17.73
_cell_volume 2824.865
_citation_journal_id_ASTM ARKEAD
_cod_data_source_file Johansson_ARKEAD_1963_1710.cif
_cod_data_source_block H158Al26O136S6
_cod_depositor_comments
;

2017-08-30
Z value and formula fixed to values more according to usual
chemical conventions.                 miguel
;
_cod_original_formula_units_Z 1
_cod_original_sg_symbol_Hall 'P -2yc (x-z,y,z)'
_cod_original_formula_sum 'H158 Al26 O136 S6'
_cod_database_code 1537469

loop_
_symmetry_equiv_pos_as_xyz
x,y,z
x+1/2,-y,z+1/2

loop_
_atom_site_label
_atom_site_type_symbol
_atom_site_fract_x
_atom_site_fract_y
_atom_site_fract_z
_atom_site_occupancy
_atom_site_U_iso_or_equiv
O39 O-2 0.2629 0.6055 0.5452 1 0.0
O40 O-2 -0.2629 -0.6055 -0.5452 1 0.0
O65 O-2 0.091 0.927 0.892 1 0.0
O35 O-2 0.3788 0.1889 0.701 1 0.0
Al2 Al+3 -0.3385 -0.9827 -0.2204 1 0.0
O24 O-2 -0.4663 -0.9543 -0.2653 1 0.0
O2 O-2 -0.3091 -0.6142 -0.3308 1 0.0
O5 O-2 0.1436 0.6379 0.4059 1 0.0
O55 O-2 0.2165 0.3884 0.8385 1 0.0
Al8 Al+3 -0.3061 -0.4362 -0.328 1 0.0
Al10 Al+3 -0.2765 -0.6204 -0.4361 1 0.0
O23 O-2 0.4663 0.9543 0.2653 1 0.0
Al13 Al+3 0.25 0.7076 0.25 1 0.0
S3 S+6 0.0045 0.077 0.0409 1 0.0
O9 O-2 0.2647 0.7776 0.4377 1 0.0
S1 S+6 0.9988 0.3534 0.3763 1 0.0
O60 O-2 0.586 0.012 0.129 1 0.0
O56 O-2 -0.2165 -0.3884 -0.8385 1 0.0
O14 O-2 -0.2936 -0.9887 -0.3108 1 0.0
O49 O-2 0.9237 0.0577 0.9693 1 0.0
O12 O-2 -0.2727 -0.4573 -0.4238 1 0.0
O42 O-2 -0.9249 -0.3615 -0.4224 1 0.0
Al6 Al+3 -0.1355 -0.7985 -0.3897 1 0.0
O64 O-2 0.86 0.826 0.983 1 0.0
O17 O-2 0.4628 0.7762 0.3666 1 0.0
O54 O-2 -0.9153 -0.3069 -0.1532 1 0.0
O63 O-2 0.656 0.877 0.001 1 0.0
O41 O-2 0.9249 0.3615 0.4224 1 0.0
Al7 Al+3 0.3061 0.4362 0.328 1 0.0
O44 O-2 -0.0931 -0.3312 -0.4322 1 0.0
Al4 Al+3 -0.4817 -0.7947 -0.2664 1 0.0
O52 O-2 0.0527 0.1971 0.0316 1 0.0
O68 O-2 0.427 0.032 0.956 1 0.0
O46 O-2 -0.0083 -0.4627 -0.3372 1 0.0
O29 O-2 0.3042 0.2693 0.333 1 0.0
O67 O-2 0.276 0.008 0.632 1 0.0
O19 O-2 0.4367 0.4586 0.369 1 0.0
O25 O-2 0.4917 0.7927 0.1633 1 0.0
O30 O-2 -0.3252 -0.271 -0.3477 1 0.0
O48 O-2 -0.9871 -0.26 -0.3223 1 0.0
O32 O-2 -0.3464 -0.1374 -0.211 1 0.0
O27 O-2 0.41 0.6235 0.4676 1 0.0
S2 S+6 -0.9988 -0.3534 -0.3763 1 0.0
O66 O-2 0.22 0.99 0.802 1 0.0
O4 O-2 -0.3395 -0.7992 -0.2176 1 0.0
O57 O-2 0.0969 0.3665 0.5889 1 0.0
O34 O-2 -0.5934 -0.1764 -0.986 1 0.0
O51 O-2 0.9639 0.0869 0.11 1 0.0
O21 O-2 0.4917 0.633 0.2807 1 0.0
O6 O-2 -0.1436 -0.6379 -0.4059 1 0.0
O36 O-2 -0.3788 -0.1889 -0.701 1 0.0
O33 O-2 0.5922 0.176 0.9874 1 0.0
O16 O-2 -0.3208 -0.4271 -0.2267 1 0.0
O8 O-2 -0.1405 -0.9581 -0.3783 1 0.0
O53 O-2 0.9153 0.3069 0.1532 1 0.0
O26 O-2 -0.4917 -0.7927 -0.1633 1 0.0
Al1 Al+3 0.3385 0.9827 0.2204 1 0.0
O59 O-2 0.75 0.432 0.25 1 0.0
Al11 Al+3 0.4515 0.6174 0.374 1 0.0
Al3 Al+3 0.4817 0.7947 0.2664 1 0.0
O11 O-2 0.2727 0.4573 0.4238 1 0.0
O31 O-2 0.3676 0.1455 0.2225 1 0.0
O7 O-2 0.1405 0.9581 0.3783 1 0.0
O47 O-2 0.9871 0.26 0.3223 1 0.0
O18 O-2 -0.4628 -0.7762 -0.3666 1 0.0
O45 O-2 0.0083 0.4627 0.3372 1 0.0
O1 O-2 0.3091 0.6142 0.3308 1 0.0
O20 O-2 -0.4367 -0.4586 -0.369 1 0.0
O43 O-2 0.0931 0.3312 0.4322 1 0.0
O61 O-2 0.409 0.956 0.824 1 0.0
O13 O-2 0.2959 0.9869 0.3096 1 0.0
O50 O-2 0.0773 0.9829 0.0486 1 0.0
O58 O-2 -0.0969 -0.3665 -0.5889 1 0.0
Al9 Al+3 0.2765 0.6204 0.4361 1 0.0
O3 O-2 0.3395 0.7992 0.2176 1 0.0
O62 O-2 0.28 0.145 0.018 1 0.0
O22 O-2 -0.4917 -0.633 -0.2807 1 0.0
O10 O-2 -0.2647 -0.7776 -0.4377 1 0.0
O28 O-2 -0.41 -0.6235 -0.4676 1 0.0
Al5 Al+3 0.1355 0.7985 0.3897 1 0.0
Al12 Al+3 -0.4515 -0.6174 -0.374 1 0.0
O37 O-2 0.4139 0.3985 0.567 1 0.0
O15 O-2 0.3195 0.4276 0.226 1 0.0
O38 O-2 -0.4139 -0.3985 -0.567 1 0.0
